data_2230537
loop_
_publ_author_name
'Yuan, Jing-Kun'
'Bai, Ying'
'Kou, Fan'
'Jia, Fei'
'Wu, Hui-Lu'

_publ_section_title
;
 Bis[<i>N</i>,<i>N</i>-bis(1-allyl-1<i>H</i>-benzimidazol-2-ylmethyl-\k<i>N</i>^3^)benzylamine-\k<i>N</i>]cadmium
 dipicrate
;
_journal_coeditor_code XU5213
_journal_issue 6
_journal_name_full 'Acta Crystallographica Section E'
_journal_page_first m800
_journal_page_last m801
_journal_paper_doi 10.1107/S1600536811019180
_journal_volume 67
_journal_year 2011
_chemical_formula_iupac '[Cd (C29 H29 N5)2] (C6 H2 N3 O7)2'
_chemical_formula_moiety 'C58 H58 Cd N10, 2(C6 H2 N3 O7)'
_chemical_formula_sum 'C70 H62 Cd N16 O14'
_chemical_formula_weight 1463.76
_chemical_name_systematic
;
Bis[<i>N</i>,<i>N</i>-bis(1-allyl-1<i>H</i>-benzimidazol-2-
ylmethyl-\k<i>N</i>^3^)benzylamine-\k^N^]cadmium dipicrate
;
_space_group_IT_number 2
_symmetry_cell_setting triclinic
_symmetry_space_group_name_Hall '-P 1'
_symmetry_space_group_name_H-M 'P -1'
_atom_sites_solution_hydrogens geom
_atom_sites_solution_primary direct
_atom_sites_solution_secondary difmap
_cell_angle_alpha 90.595(3)
_cell_angle_beta 110.890(3)
_cell_angle_gamma 106.325(3)
_cell_formula_units_Z 2
_cell_length_a 13.903(4)
_cell_length_b 14.146(4)
_cell_length_c 19.330(5)
_cell_measurement_reflns_used 5513
_cell_measurement_temperature 296(2)
_cell_measurement_theta_max 22.54
_cell_measurement_theta_min 2.25
_cell_volume 3382.5(16)
_computing_cell_refinement 'SAINT (Bruker, 2007)'
_computing_data_collection 'APEX2 (Bruker, 2007)'
_computing_data_reduction 'SAINT (Bruker, 2007)'
_computing_molecular_graphics 'SHELXTL (Sheldrick, 2008)'
_computing_publication_material 'SHELXTL (Sheldrick, 2008)'
_computing_structure_refinement 'SHELXTL (Sheldrick, 2008)'
_computing_structure_solution 'SHELXTL (Sheldrick, 2008)'
_diffrn_ambient_temperature 296(2)
_diffrn_measured_fraction_theta_full 0.984
_diffrn_measured_fraction_theta_max 0.984
_diffrn_measurement_device_type 'Bruker APEXII area-detector'
_diffrn_measurement_method \w
_diffrn_radiation_monochromator graphite
_diffrn_radiation_source 'fine-focus sealed tube'
_diffrn_radiation_type MoK\a
_diffrn_radiation_wavelength 0.71073
_diffrn_reflns_av_R_equivalents 0.0266
_diffrn_reflns_av_sigmaI/netI 0.0519
_diffrn_reflns_limit_h_max 16
_diffrn_reflns_limit_h_min -16
_diffrn_reflns_limit_k_max 16
_diffrn_reflns_limit_k_min -15
_diffrn_reflns_limit_l_max 22
_diffrn_reflns_limit_l_min -22
_diffrn_reflns_number 20103
_diffrn_reflns_theta_full 25.00
_diffrn_reflns_theta_max 25.00
_diffrn_reflns_theta_min 2.25
_diffrn_standards_decay_% 0
_diffrn_standards_interval_count 0
_diffrn_standards_interval_time 0
_diffrn_standards_number 0
_exptl_absorpt_coefficient_mu 0.402
_exptl_absorpt_correction_T_max 0.886
_exptl_absorpt_correction_T_min 0.851
_exptl_absorpt_correction_type multi-scan
_exptl_absorpt_process_details '(SADABS; Sheldrick, 1996)'
_exptl_crystal_colour yellow
_exptl_crystal_density_diffrn 1.437
_exptl_crystal_density_method 'not measured'
_exptl_crystal_description block
_exptl_crystal_F_000 1508
_exptl_crystal_size_max 0.40
_exptl_crystal_size_mid 0.38
_exptl_crystal_size_min 0.30
_refine_diff_density_max 0.986
_refine_diff_density_min -0.537
_refine_ls_extinction_method none
_refine_ls_goodness_of_fit_ref 1.008
_refine_ls_hydrogen_treatment constr
_refine_ls_matrix_type full
_refine_ls_number_parameters 910
_refine_ls_number_reflns 11730
_refine_ls_number_restraints 49
_refine_ls_restrained_S_all 1.071
_refine_ls_R_factor_all 0.0682
_refine_ls_R_factor_gt 0.0473
_refine_ls_shift/su_max 0.004
_refine_ls_shift/su_mean 0.000
_refine_ls_structure_factor_coef Fsqd
_refine_ls_weighting_details 'calc w=1/[\s^2^(Fo^2^)+(0.0601P)^2^+1.9501P] where P=(Fo^2^+2Fc^2^)/3'
_refine_ls_weighting_scheme calc
_refine_ls_wR_factor_gt 0.1117
_refine_ls_wR_factor_ref 0.1249
_reflns_number_gt 8930
_reflns_number_total 11730
_reflns_threshold_expression I>2sigma(I)
_cod_data_source_file xu5213.cif
_cod_data_source_block I
_cod_database_code 2230537
_cod_database_fobs_code 2230537

loop_
_symmetry_equiv_pos_as_xyz
'x, y, z'
'-x, -y, -z'

loop_
_atom_site_type_symbol
_atom_site_label
_atom_site_fract_x
_atom_site_fract_y
_atom_site_fract_z
_atom_site_U_iso_or_equiv
_atom_site_adp_type
_atom_site_calc_flag
_atom_site_refinement_flags
_atom_site_occupancy
_atom_site_symmetry_multiplicity
_atom_site_disorder_assembly
_atom_site_disorder_group
Cd Cd1 0.45078(2) 0.30077(2) 0.244601(15) 0.04046(11) Uani d . 1 1 . .
N N7 0.3168(2) 0.1770(2) 0.28772(16) 0.0388(7) Uani d . 1 1 . .
N N8 0.3115(2) 0.3964(2) 0.39291(17) 0.0412(7) Uani d . 1 1 . .
N N9 0.4218(2) 0.3794(2) 0.33711(16) 0.0378(7) Uani d . 1 1 . .
N N10 0.5239(3) 0.0499(2) 0.35712(17) 0.0430(7) Uani d U 1 1 . .
N N11 0.5293(3) 0.1843(2) 0.29740(17) 0.0439(8) Uani d . 1 1 . .
N N12 0.3534(2) 0.4120(2) 0.15000(17) 0.0415(7) Uani d . 1 1 . .
N N13 0.3660(3) 0.2227(2) 0.12293(17) 0.0464(8) Uani d . 1 1 . .
N N14 0.2367(3) 0.1915(3) 0.00994(18) 0.0521(9) Uani d . 1 1 . .
N N15 0.5770(3) 0.4316(2) 0.23197(18) 0.0441(8) Uani d . 1 1 . .
N N16 0.6319(3) 0.5630(2) 0.17875(18) 0.0457(8) Uani d . 1 1 . .
C C1 -0.0145(6) -0.1181(5) 0.2642(3) 0.092(2) Uani d . 1 1 . .
H H1 -0.0707 -0.1646 0.2722 0.111 Uiso calc R 1 1 . .
C C2 -0.0276(4) -0.0311(4) 0.2419(3) 0.0777(15) Uani d . 1 1 . .
H H2 -0.0919 -0.0175 0.2350 0.093 Uiso calc R 1 1 . .
C C3 0.0554(3) 0.0378(3) 0.2297(3) 0.0580(11) Uani d . 1 1 . .
H H3 0.0454 0.0973 0.2135 0.070 Uiso calc R 1 1 . .
C C4 0.1526(3) 0.0213(3) 0.2405(2) 0.0448(9) Uani d . 1 1 . .
C C5 0.1641(5) -0.0689(3) 0.2627(3) 0.0741(15) Uani d . 1 1 . .
H H5 0.2280 -0.0832 0.2694 0.089 Uiso calc R 1 1 . .
C C6 0.0789(6) -0.1397(4) 0.2752(3) 0.091(2) Uani d . 1 1 . .
H H6 0.0866 -0.2001 0.2906 0.109 Uiso calc R 1 1 . .
C C7 0.2409(3) 0.0982(3) 0.2259(2) 0.0475(10) Uani d . 1 1 . .
H H7A 0.2830 0.0639 0.2107 0.057 Uiso calc R 1 1 . .
H H7B 0.2070 0.1301 0.1838 0.057 Uiso calc R 1 1 . .
C C8 0.2604(3) 0.2338(3) 0.3154(2) 0.0439(9) Uani d . 1 1 . .
H H8A 0.2366 0.1994 0.3523 0.053 Uiso calc R 1 1 . .
H H8B 0.1971 0.2381 0.2744 0.053 Uiso calc R 1 1 . .
C C9 0.3336(3) 0.3359(3) 0.3495(2) 0.0375(8) Uani d . 1 1 . .
C C10 0.2226(3) 0.3715(3) 0.4207(2) 0.0495(10) Uani d . 1 1 . .
H H10A 0.2464 0.4103 0.4687 0.059 Uiso calc R 1 1 . .
H H10B 0.2055 0.3020 0.4281 0.059 Uiso calc R 1 1 . .
C C11 0.1240(4) 0.3905(4) 0.3694(3) 0.0688(14) Uani d . 1 1 . .
H H11 0.1304 0.4517 0.3513 0.083 Uiso calc R 1 1 . .
C C12 0.0303(5) 0.3267(6) 0.3487(4) 0.109(2) Uani d . 1 1 . .
H H12A 0.0219 0.2650 0.3661 0.131 Uiso calc R 1 1 . .
H H12B -0.0296 0.3420 0.3163 0.131 Uiso calc R 1 1 . .
C C13 0.3905(3) 0.4872(3) 0.4084(2) 0.0421(9) Uani d . 1 1 . .
C C14 0.4055(3) 0.5761(3) 0.4479(2) 0.0516(10) Uani d . 1 1 . .
H H14 0.3585 0.5828 0.4705 0.062 Uiso calc R 1 1 . .
C C15 0.4937(4) 0.6539(3) 0.4518(2) 0.0550(11) Uani d . 1 1 . .
H H15 0.5063 0.7149 0.4775 0.066 Uiso calc R 1 1 . .
C C16 0.5646(4) 0.6442(3) 0.4184(2) 0.0537(11) Uani d . 1 1 . .
H H16 0.6232 0.6986 0.4222 0.064 Uiso calc R 1 1 . .
C C17 0.5499(3) 0.5553(3) 0.3797(2) 0.0485(10) Uani d . 1 1 . .
H H17 0.5980 0.5486 0.3582 0.058 Uiso calc R 1 1 . .
C C18 0.4606(3) 0.4764(3) 0.3743(2) 0.0401(9) Uani d . 1 1 . .
C C19 0.3867(3) 0.1373(3) 0.3500(2) 0.0403(9) Uani d . 1 1 . .
H H19A 0.3442 0.0745 0.3584 0.048 Uiso calc R 1 1 . .
H H19B 0.4148 0.1832 0.3953 0.048 Uiso calc R 1 1 . .
C C20 0.4787(3) 0.1224(3) 0.3331(2) 0.0386(9) Uani d . 1 1 . .
C C21 0.4891(4) -0.0338(3) 0.3959(3) 0.0593(10) Uani d U 1 1 . .
H H21A 0.4391 -0.0213 0.4166 0.071 Uiso calc R 1 1 . .
H H21B 0.5513 -0.0407 0.4366 0.071 Uiso calc R 1 1 . .
C C22 0.4337(5) -0.1304(4) 0.3412(4) 0.0900(15) Uani d U 1 1 . .
H H22 0.4612 -0.1352 0.3043 0.108 Uiso calc R 1 1 . .
C C24 0.6123(3) 0.0667(3) 0.3361(2) 0.0455(9) Uani d . 1 1 . .
C C25 0.6879(4) 0.0165(4) 0.3465(2) 0.0596(12) Uani d . 1 1 . .
H H25 0.6863 -0.0386 0.3724 0.072 Uiso calc R 1 1 . .
C C26 0.7650(4) 0.0519(4) 0.3170(3) 0.0709(14) Uani d . 1 1 . .
H H26 0.8174 0.0205 0.3231 0.085 Uiso calc R 1 1 . .
C C27 0.7668(4) 0.1347(4) 0.2777(3) 0.0745(15) Uani d . 1 1 . .
H H27 0.8201 0.1564 0.2581 0.089 Uiso calc R 1 1 . .
C C28 0.6917(4) 0.1851(4) 0.2673(3) 0.0614(12) Uani d . 1 1 . .
H H28 0.6929 0.2396 0.2408 0.074 Uiso calc R 1 1 . .
C C29 0.6147(3) 0.1504(3) 0.2982(2) 0.0457(10) Uani d . 1 1 . .
C C30 0.2079(8) 0.7078(7) 0.0681(4) 0.113(3) Uani d . 1 1 . .
H H30 0.1824 0.7573 0.0438 0.135 Uiso calc R 1 1 . .
C C31 0.1424(6) 0.6136(6) 0.0525(3) 0.096(2) Uani d . 1 1 . .
H H31 0.0726 0.5984 0.0170 0.115 Uiso calc R 1 1 . .
C C32 0.1787(4) 0.5390(4) 0.0894(3) 0.0699(14) Uani d . 1 1 . .
H H32 0.1334 0.4738 0.0775 0.084 Uiso calc R 1 1 . .
C C33 0.2816(4) 0.5608(3) 0.1436(2) 0.0531(11) Uani d . 1 1 . .
C C34 0.3468(5) 0.6565(4) 0.1576(4) 0.0915(18) Uani d . 1 1 . .
H H34 0.4165 0.6727 0.1934 0.110 Uiso calc R 1 1 . .
C C35 0.3103(8) 0.7315(5) 0.1186(5) 0.124(3) Uani d . 1 1 . .
H H35 0.3562 0.7963 0.1276 0.148 Uiso calc R 1 1 . .
C C36 0.3225(3) 0.4831(3) 0.1882(2) 0.0470(10) Uani d . 1 1 . .
H H36A 0.3850 0.5172 0.2323 0.056 Uiso calc R 1 1 . .
H H36B 0.2669 0.4453 0.2051 0.056 Uiso calc R 1 1 . .
C C37 0.2606(3) 0.3419(3) 0.0907(2) 0.0473(10) Uani d . 1 1 . .
H H37A 0.2408 0.3735 0.0456 0.057 Uiso calc R 1 1 . .
H H37B 0.1992 0.3232 0.1059 0.057 Uiso calc R 1 1 . .
C C38 0.2883(3) 0.2518(3) 0.0753(2) 0.0448(9) Uani d . 1 1 . .
C C39 0.1432(4) 0.1985(4) -0.0532(2) 0.0641(13) Uani d . 1 1 . .
H H39A 0.1410 0.1643 -0.0978 0.077 Uiso calc R 1 1 . .
H H39B 0.1531 0.2679 -0.0604 0.077 Uiso calc R 1 1 . .
C C40 0.0380(5) 0.1570(4) -0.0455(4) 0.0874(17) Uani d . 1 1 . .
H H40 -0.0229 0.1552 -0.0870 0.105 Uiso calc R 1 1 . .
C C41 0.0210(5) 0.1240(5) 0.0098(4) 0.107(2) Uani d . 1 1 . .
H H41A 0.0787 0.1238 0.0530 0.128 Uiso calc R 1 1 . .
H H41B -0.0495 0.0996 0.0080 0.128 Uiso calc R 1 1 . .
C C42 0.2839(4) 0.1160(3) 0.0158(2) 0.0543(11) Uani d . 1 1 . .
C C43 0.2641(5) 0.0356(4) -0.0339(3) 0.0774(15) Uani d . 1 1 . .
H H43 0.2087 0.0218 -0.0807 0.093 Uiso calc R 1 1 . .
C C44 0.3305(5) -0.0226(4) -0.0106(4) 0.0920(18) Uani d . 1 1 . .
H H44 0.3200 -0.0771 -0.0428 0.110 Uiso calc R 1 1 . .
C C45 0.4128(5) -0.0033(4) 0.0593(3) 0.0839(17) Uani d . 1 1 . .
H H45 0.4564 -0.0446 0.0727 0.101 Uiso calc R 1 1 . .
C C46 0.4312(4) 0.0761(4) 0.1092(3) 0.0664(13) Uani d . 1 1 . .
H H46 0.4856 0.0888 0.1564 0.080 Uiso calc R 1 1 . .
C C47 0.3648(4) 0.1364(3) 0.0860(2) 0.0506(10) Uani d . 1 1 . .
C C48 0.4365(3) 0.4627(3) 0.1209(2) 0.0453(9) Uani d . 1 1 . .
H H48A 0.4232 0.5233 0.1030 0.054 Uiso calc R 1 1 . .
H H48B 0.4310 0.4204 0.0790 0.054 Uiso calc R 1 1 . .
C C49 0.5478(3) 0.4872(3) 0.1787(2) 0.0416(9) Uani d . 1 1 . .
C C50 0.6307(4) 0.6398(3) 0.1282(3) 0.0663(12) Uani d U 1 1 . .
H H50A 0.5643 0.6175 0.0844 0.080 Uiso calc R 1 1 . .
H H50B 0.6905 0.6478 0.1118 0.080 Uiso calc R 1 1 . .
C C51 0.6388(5) 0.7379(4) 0.1622(4) 0.0915(16) Uani d U 1 1 . .
H H51 0.6352 0.7871 0.1307 0.110 Uiso calc R 1 1 . .
C C52 0.6493(7) 0.7619(6) 0.2236(5) 0.142(3) Uani d U 1 1 . .
H H52A 0.6535 0.7163 0.2580 0.170 Uiso calc R 1 1 . .
H H52B 0.6533 0.8264 0.2377 0.170 Uiso calc R 1 1 . .
C C53 0.7238(3) 0.5547(3) 0.2355(2) 0.0491(10) Uani d . 1 1 . .
C C54 0.8320(4) 0.6084(3) 0.2586(3) 0.0617(12) Uani d . 1 1 . .
H H54 0.8559 0.6622 0.2353 0.074 Uiso calc R 1 1 . .
C C55 0.9020(4) 0.5788(4) 0.3172(3) 0.0717(14) Uani d . 1 1 . .
H H55 0.9755 0.6128 0.3337 0.086 Uiso calc R 1 1 . .
C C56 0.8670(4) 0.4994(4) 0.3531(3) 0.0695(14) Uani d . 1 1 . .
H H56 0.9173 0.4825 0.3935 0.083 Uiso calc R 1 1 . .
C C57 0.7597(4) 0.4455(3) 0.3302(2) 0.0588(11) Uani d . 1 1 . .
H H57 0.7361 0.3927 0.3546 0.071 Uiso calc R 1 1 . .
C C58 0.6883(3) 0.4730(3) 0.2694(2) 0.0447(9) Uani d . 1 1 . .
C C23 0.3603(7) -0.1997(6) 0.3398(5) 0.142(3) Uani d U 1 1 . .
H H23A 0.3292 -0.1996 0.3751 0.170 Uiso calc R 1 1 . .
H H23B 0.3343 -0.2539 0.3034 0.170 Uiso calc R 1 1 . .
O O1 0.7855(3) 0.5608(3) 0.0776(2) 0.0854(11) Uani d . 1 1 . .
O O2 0.9959(4) 0.6717(4) 0.1386(4) 0.138(2) Uani d . 1 1 . .
O O3 1.0943(4) 0.6156(3) 0.2283(3) 0.1176(16) Uani d . 1 1 . .
O O4 1.0571(3) 0.2747(3) 0.1729(2) 0.0804(10) Uani d . 1 1 . .
O O5 0.8978(3) 0.1686(3) 0.1459(2) 0.0926(12) Uani d . 1 1 . .
O O6 0.5905(4) 0.2801(5) 0.0524(5) 0.222(3) Uani d U 1 1 . .
O O7 0.5958(3) 0.4218(3) 0.0364(2) 0.1058(14) Uani d U 1 1 . .
N N1 1.0145(4) 0.6059(4) 0.1727(3) 0.0855(14) Uani d . 1 1 . .
N N2 0.9580(4) 0.2541(3) 0.1550(2) 0.0656(10) Uani d . 1 1 . .
N N3 0.6417(4) 0.3631(4) 0.0590(3) 0.0883(14) Uani d U 1 1 . .
C C59 0.8232(4) 0.4936(4) 0.1024(3) 0.0630(13) Uani d . 1 1 . .
C C60 0.9360(4) 0.5060(4) 0.1448(3) 0.0628(12) Uani d . 1 1 . .
C C61 0.9780(4) 0.4297(4) 0.1627(3) 0.0624(12) Uani d . 1 1 . .
H H61 1.0520 0.4426 0.1881 0.075 Uiso calc R 1 1 . .
C C62 0.9115(4) 0.3337(4) 0.1435(2) 0.0550(11) Uani d . 1 1 . .
C C63 0.8012(4) 0.3131(4) 0.1119(2) 0.0597(12) Uani d . 1 1 . .
H H63 0.7563 0.2480 0.1034 0.072 Uiso calc R 1 1 . .
C C64 0.7581(4) 0.3899(4) 0.0931(2) 0.0619(12) Uani d . 1 1 . .
O O8 0.6972(3) 0.0767(3) 0.5319(2) 0.0803(10) Uani d . 1 1 . .
O O9 0.7204(3) -0.1041(3) 0.5219(2) 0.0869(11) Uani d . 1 1 . .
O O10 0.8845(4) -0.1067(3) 0.5786(2) 0.0881(11) Uani d . 1 1 . .
O O11 1.1825(3) 0.1588(3) 0.5937(2) 0.0918(12) Uani d . 1 1 . .
O O12 1.1644(3) 0.3009(3) 0.5607(2) 0.0937(12) Uani d . 1 1 . .
O O13 0.8299(4) 0.3629(4) 0.5237(4) 0.143(2) Uani d . 1 1 . .
O O14 0.6858(4) 0.2479(3) 0.4708(3) 0.1159(17) Uani d . 1 1 . .
N N4 0.8182(4) -0.0629(3) 0.5479(2) 0.0673(11) Uani d . 1 1 . .
N N5 1.1273(3) 0.2139(4) 0.5695(2) 0.0688(11) Uani d . 1 1 . .
N N6 0.7818(4) 0.2757(4) 0.5033(3) 0.0785(13) Uani d . 1 1 . .
C C65 0.7887(4) 0.1034(3) 0.5305(2) 0.0540(11) Uani d . 1 1 . .
C C70 0.8600(4) 0.0415(3) 0.5428(2) 0.0491(10) Uani d . 1 1 . .
C C69 0.9672(4) 0.0775(3) 0.5553(2) 0.0506(10) Uani d . 1 1 . .
H H69 1.0102 0.0356 0.5669 0.061 Uiso calc R 1 1 . .
C C68 1.0116(3) 0.1758(3) 0.5507(2) 0.0517(11) Uani d . 1 1 . .
C C67 0.9492(4) 0.2393(3) 0.5320(2) 0.0556(11) Uani d . 1 1 . .
H H67 0.9796 0.3051 0.5271 0.067 Uiso calc R 1 1 . .
C C66 0.8422(4) 0.2037(3) 0.5211(2) 0.0560(11) Uani d . 1 1 . .

loop_
_atom_site_aniso_label
_atom_site_aniso_U_11
_atom_site_aniso_U_22
_atom_site_aniso_U_33
_atom_site_aniso_U_12
_atom_site_aniso_U_13
_atom_site_aniso_U_23
Cd1 0.04134(18) 0.04066(18) 0.04196(17) 0.01242(13) 0.01851(13) 0.01003(12)
N7 0.0348(17) 0.0383(18) 0.0427(17) 0.0126(15) 0.0127(14) 0.0053(14)
N8 0.0368(18) 0.0442(19) 0.0451(18) 0.0151(16) 0.0161(15) 0.0076(15)
N9 0.0359(17) 0.0366(18) 0.0393(17) 0.0080(14) 0.0146(14) 0.0043(14)
N10 0.0413(18) 0.0454(18) 0.0479(18) 0.0200(15) 0.0178(15) 0.0151(14)
N11 0.0398(18) 0.048(2) 0.0501(19) 0.0158(16) 0.0215(16) 0.0129(16)
N12 0.0396(18) 0.0448(19) 0.0419(17) 0.0140(16) 0.0166(15) 0.0071(15)
N13 0.054(2) 0.045(2) 0.0425(18) 0.0182(17) 0.0180(17) 0.0074(15)
N14 0.057(2) 0.044(2) 0.044(2) 0.0102(18) 0.0097(17) 0.0028(16)
N15 0.0388(19) 0.0441(19) 0.0504(19) 0.0132(16) 0.0175(16) 0.0109(16)
N16 0.049(2) 0.0393(19) 0.0503(19) 0.0106(16) 0.0227(17) 0.0106(15)
C1 0.100(5) 0.077(4) 0.058(3) -0.029(4) 0.025(3) -0.007(3)
C2 0.067(3) 0.071(4) 0.081(4) -0.006(3) 0.034(3) -0.014(3)
C3 0.046(3) 0.049(3) 0.071(3) 0.008(2) 0.018(2) 0.002(2)
C4 0.048(2) 0.034(2) 0.040(2) 0.0071(19) 0.0057(18) 0.0026(17)
C5 0.080(4) 0.047(3) 0.072(3) 0.021(3) 0.000(3) 0.004(2)
C6 0.126(6) 0.037(3) 0.069(4) -0.001(4) 0.007(4) 0.015(2)
C7 0.045(2) 0.049(2) 0.043(2) 0.012(2) 0.0109(19) 0.0010(19)
C8 0.034(2) 0.045(2) 0.052(2) 0.0128(19) 0.0152(18) 0.0078(19)
C9 0.034(2) 0.041(2) 0.038(2) 0.0149(18) 0.0113(17) 0.0099(17)
C10 0.040(2) 0.058(3) 0.057(3) 0.017(2) 0.024(2) 0.005(2)
C11 0.042(3) 0.087(4) 0.084(4) 0.024(3) 0.027(3) 0.010(3)
C12 0.072(4) 0.150(7) 0.107(5) 0.045(5) 0.025(4) 0.017(5)
C13 0.040(2) 0.044(2) 0.040(2) 0.0166(19) 0.0088(18) 0.0058(18)
C14 0.053(3) 0.053(3) 0.053(2) 0.025(2) 0.019(2) 0.008(2)
C15 0.063(3) 0.043(3) 0.053(3) 0.020(2) 0.012(2) 0.001(2)
C16 0.052(3) 0.044(3) 0.051(2) 0.006(2) 0.009(2) 0.006(2)
C17 0.043(2) 0.049(3) 0.047(2) 0.008(2) 0.0153(19) 0.0053(19)
C18 0.039(2) 0.043(2) 0.038(2) 0.0149(19) 0.0119(17) 0.0101(17)
C19 0.039(2) 0.043(2) 0.043(2) 0.0165(18) 0.0170(18) 0.0110(17)
C20 0.033(2) 0.042(2) 0.038(2) 0.0119(18) 0.0098(17) 0.0058(17)
C21 0.055(2) 0.059(2) 0.073(2) 0.0265(19) 0.028(2) 0.0325(19)
C22 0.072(3) 0.048(3) 0.148(4) 0.020(2) 0.037(3) 0.034(3)
C24 0.040(2) 0.053(3) 0.044(2) 0.018(2) 0.0153(18) 0.0081(19)
C25 0.057(3) 0.074(3) 0.062(3) 0.039(3) 0.022(2) 0.017(2)
C26 0.057(3) 0.087(4) 0.086(4) 0.043(3) 0.031(3) 0.015(3)
C27 0.059(3) 0.093(4) 0.087(4) 0.028(3) 0.042(3) 0.013(3)
C28 0.055(3) 0.069(3) 0.073(3) 0.022(2) 0.035(2) 0.020(2)
C29 0.041(2) 0.054(3) 0.050(2) 0.022(2) 0.0207(19) 0.012(2)
C30 0.176(9) 0.117(6) 0.097(5) 0.103(7) 0.065(6) 0.050(5)
C31 0.113(5) 0.131(6) 0.066(4) 0.082(5) 0.027(4) 0.025(4)
C32 0.071(3) 0.085(4) 0.062(3) 0.041(3) 0.020(3) 0.012(3)
C33 0.057(3) 0.058(3) 0.055(3) 0.028(2) 0.025(2) 0.007(2)
C34 0.087(4) 0.061(4) 0.126(5) 0.030(3) 0.034(4) 0.018(3)
C35 0.167(8) 0.069(4) 0.162(8) 0.055(5) 0.077(7) 0.042(5)
C36 0.051(2) 0.052(3) 0.043(2) 0.023(2) 0.0171(19) 0.0047(19)
C37 0.040(2) 0.053(3) 0.047(2) 0.014(2) 0.0140(19) 0.0076(19)
C38 0.047(2) 0.046(2) 0.041(2) 0.012(2) 0.0171(19) 0.0103(19)
C39 0.068(3) 0.056(3) 0.050(3) 0.014(3) 0.005(2) 0.002(2)
C40 0.080(4) 0.069(4) 0.083(4) 0.006(3) 0.007(3) 0.012(3)
C41 0.081(4) 0.090(5) 0.126(6) 0.006(4) 0.026(4) 0.017(4)
C42 0.061(3) 0.041(2) 0.054(3) 0.009(2) 0.019(2) 0.004(2)
C43 0.096(4) 0.057(3) 0.064(3) 0.022(3) 0.015(3) -0.009(3)
C44 0.117(5) 0.056(3) 0.093(4) 0.026(4) 0.028(4) -0.018(3)
C45 0.101(5) 0.053(3) 0.100(4) 0.034(3) 0.032(4) 0.004(3)
C46 0.076(3) 0.059(3) 0.065(3) 0.028(3) 0.021(3) 0.003(2)
C47 0.060(3) 0.043(2) 0.051(2) 0.016(2) 0.022(2) 0.008(2)
C48 0.047(2) 0.048(2) 0.047(2) 0.018(2) 0.023(2) 0.0125(19)
C49 0.045(2) 0.037(2) 0.052(2) 0.0124(19) 0.027(2) 0.0089(18)
C50 0.071(3) 0.051(2) 0.092(3) 0.021(2) 0.046(3) 0.030(2)
C51 0.089(3) 0.059(3) 0.126(4) 0.016(3) 0.046(3) 0.015(3)
C52 0.142(6) 0.100(5) 0.157(6) 0.013(5) 0.044(6) -0.030(5)
C53 0.049(3) 0.040(2) 0.057(3) 0.004(2) 0.025(2) 0.0004(19)
C54 0.050(3) 0.056(3) 0.073(3) 0.000(2) 0.028(3) 0.000(2)
C55 0.046(3) 0.080(4) 0.075(3) 0.003(3) 0.019(3) -0.010(3)
C56 0.051(3) 0.083(4) 0.063(3) 0.022(3) 0.008(2) 0.001(3)
C57 0.051(3) 0.063(3) 0.059(3) 0.017(2) 0.016(2) 0.011(2)
C58 0.041(2) 0.047(2) 0.047(2) 0.012(2) 0.0188(19) 0.0058(19)
C23 0.124(6) 0.100(5) 0.189(7) 0.017(4) 0.058(5) 0.018(5)
O1 0.100(3) 0.086(3) 0.105(3) 0.062(2) 0.052(2) 0.046(2)
O2 0.120(4) 0.076(3) 0.204(6) 0.035(3) 0.042(4) 0.042(4)
O3 0.095(3) 0.097(3) 0.131(4) 0.017(3) 0.018(3) -0.003(3)
O4 0.063(2) 0.085(3) 0.099(3) 0.040(2) 0.023(2) 0.026(2)
O5 0.080(3) 0.061(2) 0.133(4) 0.030(2) 0.029(2) 0.024(2)
O6 0.065(3) 0.138(4) 0.405(8) 0.022(3) 0.025(4) 0.103(6)
O7 0.081(3) 0.126(3) 0.107(3) 0.061(3) 0.008(2) 0.019(3)
N1 0.086(4) 0.071(3) 0.111(4) 0.037(3) 0.040(3) 0.015(3)
N2 0.063(3) 0.069(3) 0.066(3) 0.031(2) 0.017(2) 0.015(2)
N3 0.060(3) 0.100(3) 0.113(3) 0.037(2) 0.032(3) 0.040(3)
C59 0.075(3) 0.072(3) 0.064(3) 0.040(3) 0.038(3) 0.023(3)
C60 0.068(3) 0.057(3) 0.075(3) 0.026(3) 0.034(3) 0.013(2)
C61 0.056(3) 0.074(3) 0.063(3) 0.030(3) 0.022(2) 0.012(3)
C62 0.056(3) 0.063(3) 0.054(3) 0.030(3) 0.021(2) 0.019(2)
C63 0.062(3) 0.065(3) 0.060(3) 0.028(3) 0.026(2) 0.018(2)
C64 0.056(3) 0.084(4) 0.057(3) 0.035(3) 0.024(2) 0.020(3)
O8 0.050(2) 0.096(3) 0.094(3) 0.0109(19) 0.0347(19) -0.008(2)
O9 0.076(3) 0.071(2) 0.104(3) -0.009(2) 0.046(2) 0.005(2)
O10 0.113(3) 0.063(2) 0.093(3) 0.029(2) 0.041(2) 0.026(2)
O11 0.059(2) 0.113(3) 0.110(3) 0.035(2) 0.032(2) 0.018(3)
O12 0.081(3) 0.083(3) 0.126(3) 0.003(2) 0.065(3) 0.012(2)
O13 0.106(4) 0.076(3) 0.221(6) 0.042(3) 0.021(4) -0.006(4)
O14 0.086(3) 0.120(4) 0.118(4) 0.059(3) -0.010(3) -0.025(3)
N4 0.083(3) 0.061(3) 0.063(3) 0.014(3) 0.039(2) 0.011(2)
N5 0.061(3) 0.078(3) 0.074(3) 0.011(3) 0.040(2) 0.004(2)
N6 0.075(3) 0.077(3) 0.077(3) 0.037(3) 0.012(3) -0.007(3)
C65 0.047(3) 0.067(3) 0.047(2) 0.012(2) 0.021(2) -0.002(2)
C70 0.059(3) 0.045(2) 0.044(2) 0.008(2) 0.026(2) 0.0040(19)
C69 0.056(3) 0.058(3) 0.045(2) 0.021(2) 0.026(2) 0.009(2)
C68 0.050(3) 0.061(3) 0.049(2) 0.013(2) 0.029(2) 0.004(2)
C67 0.068(3) 0.050(3) 0.053(3) 0.015(2) 0.029(2) 0.008(2)
C66 0.061(3) 0.057(3) 0.054(3) 0.026(2) 0.020(2) 0.001(2)

loop_
_atom_type_symbol
_atom_type_description
_atom_type_scat_dispersion_real
_atom_type_scat_dispersion_imag
_atom_type_scat_source
C C 0.0033 0.0016 'International Tables Vol C Tables 4.2.6.8 and 6.1.1.4'
Cd Cd -0.8075 1.2024 'International Tables Vol C Tables 4.2.6.8 and 6.1.1.4'
N N 0.0061 0.0033 'International Tables Vol C Tables 4.2.6.8 and 6.1.1.4'
O O 0.0106 0.0060 'International Tables Vol C Tables 4.2.6.8 and 6.1.1.4'
H H 0.0000 0.0000 'International Tables Vol C Tables 4.2.6.8 and 6.1.1.4'

loop_
_geom_angle_atom_site_label_1
_geom_angle_atom_site_label_2
_geom_angle_atom_site_label_3
_geom_angle_site_symmetry_1
_geom_angle_site_symmetry_3
_geom_angle
_geom_angle_publ_flag
N15 Cd1 N11 . . 109.41(11) ?
N15 Cd1 N9 . . 96.74(11) ?
N11 Cd1 N9 . . 106.65(11) ?
N15 Cd1 N13 . . 100.72(12) ?
N11 Cd1 N13 . . 98.24(11) ?
N9 Cd1 N13 . . 142.69(11) ?
N15 Cd1 N7 . . 166.37(10) ?
N11 Cd1 N7 . . 72.40(10) ?
N9 Cd1 N7 . . 70.12(10) ?
N13 Cd1 N7 . . 92.25(11) ?
N15 Cd1 N12 . . 70.80(11) ?
N11 Cd1 N12 . . 165.10(10) ?
N9 Cd1 N12 . . 87.96(10) ?
N13 Cd1 N12 . . 67.50(10) ?
N7 Cd1 N12 . . 111.11(9) ?
C8 N7 C19 . . 110.5(3) ?
C8 N7 C7 . . 112.3(3) ?
C19 N7 C7 . . 112.1(3) ?
C8 N7 Cd1 . . 107.3(2) ?
C19 N7 Cd1 . . 103.7(2) ?
C7 N7 Cd1 . . 110.5(2) ?
C9 N8 C13 . . 107.1(3) ?
C9 N8 C10 . . 127.6(3) ?
C13 N8 C10 . . 125.3(3) ?
C9 N9 C18 . . 105.7(3) ?
C9 N9 Cd1 . . 116.9(2) ?
C18 N9 Cd1 . . 135.3(2) ?
C20 N10 C24 . . 106.6(3) ?
C20 N10 C21 . . 129.2(3) ?
C24 N10 C21 . . 124.2(3) ?
C20 N11 C29 . . 105.5(3) ?
C20 N11 Cd1 . . 116.1(2) ?
C29 N11 Cd1 . . 138.1(3) ?
C37 N12 C48 . . 110.5(3) ?
C37 N12 C36 . . 113.3(3) ?
C48 N12 C36 . . 112.1(3) ?
C37 N12 Cd1 . . 105.9(2) ?
C48 N12 Cd1 . . 102.6(2) ?
C36 N12 Cd1 . . 111.8(2) ?
C38 N13 C47 . . 105.3(3) ?
C38 N13 Cd1 . . 119.3(3) ?
C47 N13 Cd1 . . 134.7(3) ?
C38 N14 C42 . . 107.1(3) ?
C38 N14 C39 . . 127.1(4) ?
C42 N14 C39 . . 125.6(4) ?
C49 N15 C58 . . 106.2(3) ?
C49 N15 Cd1 . . 119.2(3) ?
C58 N15 Cd1 . . 134.6(3) ?
C49 N16 C53 . . 107.2(3) ?
C49 N16 C50 . . 127.8(4) ?
C53 N16 C50 . . 125.0(4) ?
C2 C1 C6 . . 121.6(6) ?
C2 C1 H1 . . 119.2 ?
C6 C1 H1 . . 119.2 ?
C1 C2 C3 . . 119.3(6) ?
C1 C2 H2 . . 120.3 ?
C3 C2 H2 . . 120.3 ?
C4 C3 C2 . . 122.2(5) ?
C4 C3 H3 . . 118.9 ?
C2 C3 H3 . . 118.9 ?
C3 C4 C5 . . 117.6(4) ?
C3 C4 C7 . . 120.4(4) ?
C5 C4 C7 . . 121.9(4) ?
C4 C5 C6 . . 120.2(5) ?
C4 C5 H5 . . 119.9 ?
C6 C5 H5 . . 119.9 ?
C1 C6 C5 . . 119.1(5) ?
C1 C6 H6 . . 120.5 ?
C5 C6 H6 . . 120.5 ?
N7 C7 C4 . . 117.5(3) ?
N7 C7 H7A . . 107.9 ?
C4 C7 H7A . . 107.9 ?
N7 C7 H7B . . 107.9 ?
C4 C7 H7B . . 107.9 ?
H7A C7 H7B . . 107.2 ?
N7 C8 C9 . . 110.7(3) ?
N7 C8 H8A . . 109.5 ?
C9 C8 H8A . . 109.5 ?
N7 C8 H8B . . 109.5 ?
C9 C8 H8B . . 109.5 ?
H8A C8 H8B . . 108.1 ?
N9 C9 N8 . . 112.7(3) ?
N9 C9 C8 . . 124.2(3) ?
N8 C9 C8 . . 123.0(3) ?
N8 C10 C11 . . 112.9(4) ?
N8 C10 H10A . . 109.0 ?
C11 C10 H10A . . 109.0 ?
N8 C10 H10B . . 109.0 ?
C11 C10 H10B . . 109.0 ?
H10A C10 H10B . . 107.8 ?
C12 C11 C10 . . 123.0(6) ?
C12 C11 H11 . . 118.5 ?
C10 C11 H11 . . 118.5 ?
C11 C12 H12A . . 120.0 ?
C11 C12 H12B . . 120.0 ?
H12A C12 H12B . . 120.0 ?
N8 C13 C14 . . 131.7(4) ?
N8 C13 C18 . . 106.1(3) ?
C14 C13 C18 . . 122.2(4) ?
C15 C14 C13 . . 116.5(4) ?
C15 C14 H14 . . 121.7 ?
C13 C14 H14 . . 121.7 ?
C14 C15 C16 . . 121.9(4) ?
C14 C15 H15 . . 119.0 ?
C16 C15 H15 . . 119.0 ?
C17 C16 C15 . . 121.4(4) ?
C17 C16 H16 . . 119.3 ?
C15 C16 H16 . . 119.3 ?
C16 C17 C18 . . 117.5(4) ?
C16 C17 H17 . . 121.2 ?
C18 C17 H17 . . 121.2 ?
C17 C18 C13 . . 120.4(4) ?
C17 C18 N9 . . 131.1(3) ?
C13 C18 N9 . . 108.5(3) ?
N7 C19 C20 . . 110.9(3) ?
N7 C19 H19A . . 109.5 ?
C20 C19 H19A . . 109.5 ?
N7 C19 H19B . . 109.5 ?
C20 C19 H19B . . 109.5 ?
H19A C19 H19B . . 108.0 ?
N11 C20 N10 . . 113.0(3) ?
N11 C20 C19 . . 122.7(3) ?
N10 C20 C19 . . 124.1(3) ?
N10 C21 C22 . . 110.1(4) ?
N10 C21 H21A . . 109.6 ?
C22 C21 H21A . . 109.6 ?
N10 C21 H21B . . 109.6 ?
C22 C21 H21B . . 109.6 ?
H21A C21 H21B . . 108.2 ?
C23 C22 C21 . . 128.6(8) ?
C23 C22 H22 . . 115.7 ?
C21 C22 H22 . . 115.7 ?
C25 C24 N10 . . 131.6(4) ?
C25 C24 C29 . . 122.3(4) ?
N10 C24 C29 . . 106.2(3) ?
C26 C25 C24 . . 116.8(4) ?
C26 C25 H25 . . 121.6 ?
C24 C25 H25 . . 121.6 ?
C25 C26 C27 . . 121.4(4) ?
C25 C26 H26 . . 119.3 ?
C27 C26 H26 . . 119.3 ?
C28 C27 C26 . . 122.1(4) ?
C28 C27 H27 . . 119.0 ?
C26 C27 H27 . . 119.0 ?
C29 C28 C27 . . 116.7(4) ?
C29 C28 H28 . . 121.6 ?
C27 C28 H28 . . 121.6 ?
C28 C29 N11 . . 130.5(4) ?
C28 C29 C24 . . 120.8(4) ?
N11 C29 C24 . . 108.7(3) ?
C31 C30 C35 . . 120.9(7) ?
C31 C30 H30 . . 119.5 ?
C35 C30 H30 . . 119.5 ?
C30 C31 C32 . . 120.3(6) ?
C30 C31 H31 . . 119.9 ?
C32 C31 H31 . . 119.9 ?
C33 C32 C31 . . 120.6(6) ?
C33 C32 H32 . . 119.7 ?
C31 C32 H32 . . 119.7 ?
C34 C33 C32 . . 117.9(5) ?
C34 C33 C36 . . 119.5(4) ?
C32 C33 C36 . . 122.5(4) ?
C33 C34 C35 . . 121.2(6) ?
C33 C34 H34 . . 119.4 ?
C35 C34 H34 . . 119.4 ?
C30 C35 C34 . . 119.0(7) ?
C30 C35 H35 . . 120.5 ?
C34 C35 H35 . . 120.5 ?
N12 C36 C33 . . 117.1(3) ?
N12 C36 H36A . . 108.0 ?
C33 C36 H36A . . 108.0 ?
N12 C36 H36B . . 108.0 ?
C33 C36 H36B . . 108.0 ?
H36A C36 H36B . . 107.3 ?
N12 C37 C38 . . 110.2(3) ?
N12 C37 H37A . . 109.6 ?
C38 C37 H37A . . 109.6 ?
N12 C37 H37B . . 109.6 ?
C38 C37 H37B . . 109.6 ?
H37A C37 H37B . . 108.1 ?
N13 C38 N14 . . 112.7(4) ?
N13 C38 C37 . . 124.1(4) ?
N14 C38 C37 . . 123.2(4) ?
N14 C39 C40 . . 115.0(4) ?
N14 C39 H39A . . 108.5 ?
C40 C39 H39A . . 108.5 ?
N14 C39 H39B . . 108.5 ?
C40 C39 H39B . . 108.5 ?
H39A C39 H39B . . 107.5 ?
C41 C40 C39 . . 127.8(6) ?
C41 C40 H40 . . 116.1 ?
C39 C40 H40 . . 116.1 ?
C40 C41 H41A . . 120.0 ?
C40 C41 H41B . . 120.0 ?
H41A C41 H41B . . 120.0 ?
C43 C42 C47 . . 122.4(4) ?
C43 C42 N14 . . 131.9(4) ?
C47 C42 N14 . . 105.7(4) ?
C44 C43 C42 . . 116.4(5) ?
C44 C43 H43 . . 121.8 ?
C42 C43 H43 . . 121.8 ?
C43 C44 C45 . . 122.4(5) ?
C43 C44 H44 . . 118.8 ?
C45 C44 H44 . . 118.8 ?
C46 C45 C44 . . 121.1(5) ?
C46 C45 H45 . . 119.5 ?
C44 C45 H45 . . 119.5 ?
C45 C46 C47 . . 117.2(5) ?
C45 C46 H46 . . 121.4 ?
C47 C46 H46 . . 121.4 ?
C42 C47 C46 . . 120.6(4) ?
C42 C47 N13 . . 109.2(4) ?
C46 C47 N13 . . 130.2(4) ?
N12 C48 C49 . . 112.2(3) ?
N12 C48 H48A . . 109.2 ?
C49 C48 H48A . . 109.2 ?
N12 C48 H48B . . 109.2 ?
C49 C48 H48B . . 109.2 ?
H48A C48 H48B . . 107.9 ?
N15 C49 N16 . . 112.3(3) ?
N15 C49 C48 . . 123.4(3) ?
N16 C49 C48 . . 124.1(3) ?
N16 C50 C51 . . 113.9(4) ?
N16 C50 H50A . . 108.8 ?
C51 C50 H50A . . 108.8 ?
N16 C50 H50B . . 108.8 ?
C51 C50 H50B . . 108.8 ?
H50A C50 H50B . . 107.7 ?
C52 C51 C50 . . 128.9(8) ?
C52 C51 H51 . . 115.6 ?
C50 C51 H51 . . 115.6 ?
C51 C52 H52A . . 120.0 ?
C51 C52 H52B . . 120.0 ?
H52A C52 H52B . . 120.0 ?
C54 C53 C58 . . 121.6(4) ?
C54 C53 N16 . . 132.6(4) ?
C58 C53 N16 . . 105.9(3) ?
C55 C54 C53 . . 116.9(5) ?
C55 C54 H54 . . 121.5 ?
C53 C54 H54 . . 121.5 ?
C54 C55 C56 . . 122.0(5) ?
C54 C55 H55 . . 119.0 ?
C56 C55 H55 . . 119.0 ?
C57 C56 C55 . . 121.4(5) ?
C57 C56 H56 . . 119.3 ?
C55 C56 H56 . . 119.3 ?
C56 C57 C58 . . 117.0(4) ?
C56 C57 H57 . . 121.5 ?
C58 C57 H57 . . 121.5 ?
C57 C58 C53 . . 121.0(4) ?
C57 C58 N15 . . 130.6(4) ?
C53 C58 N15 . . 108.5(4) ?
C22 C23 H23A . . 120.0 ?
C22 C23 H23B . . 120.0 ?
H23A C23 H23B . . 120.0 ?
O2 N1 O3 . . 123.9(6) ?
O2 N1 C60 . . 117.5(6) ?
O3 N1 C60 . . 118.6(5) ?
O5 N2 O4 . . 123.1(4) ?
O5 N2 C62 . . 118.7(4) ?
O4 N2 C62 . . 118.2(4) ?
O6 N3 O7 . . 118.3(6) ?
O6 N3 C64 . . 119.1(5) ?
O7 N3 C64 . . 122.5(5) ?
O1 C59 C60 . . 125.3(5) ?
O1 C59 C64 . . 123.8(5) ?
C60 C59 C64 . . 110.9(4) ?
C61 C60 C59 . . 124.2(5) ?
C61 C60 N1 . . 115.0(5) ?
C59 C60 N1 . . 120.8(4) ?
C60 C61 C62 . . 120.1(4) ?
C60 C61 H61 . . 120.0 ?
C62 C61 H61 . . 120.0 ?
C61 C62 C63 . . 120.9(4) ?
C61 C62 N2 . . 119.4(4) ?
C63 C62 N2 . . 119.8(5) ?
C62 C63 C64 . . 119.2(5) ?
C62 C63 H63 . . 120.4 ?
C64 C63 H63 . . 120.4 ?
C63 C64 N3 . . 116.4(5) ?
C63 C64 C59 . . 123.7(4) ?
N3 C64 C59 . . 119.8(4) ?
O9 N4 O10 . . 123.0(5) ?
O9 N4 C70 . . 119.7(5) ?
O10 N4 C70 . . 117.4(4) ?
O11 N5 O12 . . 123.8(4) ?
O11 N5 C68 . . 118.7(4) ?
O12 N5 C68 . . 117.4(5) ?
O14 N6 O13 . . 120.8(5) ?
O14 N6 C66 . . 120.2(5) ?
O13 N6 C66 . . 119.0(5) ?
O8 C65 C66 . . 123.7(4) ?
O8 C65 C70 . . 125.1(4) ?
C66 C65 C70 . . 111.2(4) ?
C69 C70 N4 . . 116.9(4) ?
C69 C70 C65 . . 123.8(4) ?
N4 C70 C65 . . 119.2(4) ?
C70 C69 C68 . . 119.7(4) ?
C70 C69 H69 . . 120.1 ?
C68 C69 H69 . . 120.1 ?
C69 C68 C67 . . 121.4(4) ?
C69 C68 N5 . . 118.7(4) ?
C67 C68 N5 . . 119.9(4) ?
C66 C67 C68 . . 118.9(4) ?
C66 C67 H67 . . 120.6 ?
C68 C67 H67 . . 120.6 ?
C67 C66 C65 . . 124.4(4) ?
C67 C66 N6 . . 115.9(4) ?
C65 C66 N6 . . 119.6(4) ?

loop_
_geom_bond_atom_site_label_1
_geom_bond_atom_site_label_2
_geom_bond_site_symmetry_2
_geom_bond_distance
_geom_bond_publ_flag
Cd1 N7 . 2.556(3) y
Cd1 N9 . 2.307(3) y
Cd1 N11 . 2.281(3) y
Cd1 N12 . 2.673(3) y
Cd1 N13 . 2.319(3) y
Cd1 N15 . 2.248(3) y
N7 C8 . 1.480(5) ?
N7 C19 . 1.482(4) ?
N7 C7 . 1.482(5) ?
N8 C9 . 1.360(5) ?
N8 C13 . 1.382(5) ?
N8 C10 . 1.474(5) ?
N9 C9 . 1.315(4) ?
N9 C18 . 1.406(5) ?
N10 C20 . 1.352(4) ?
N10 C24 . 1.388(5) ?
N10 C21 . 1.467(5) ?
N11 C20 . 1.323(5) ?
N11 C29 . 1.394(5) ?
N12 C37 . 1.471(5) ?
N12 C48 . 1.472(5) ?
N12 C36 . 1.481(5) ?
N13 C38 . 1.316(5) ?
N13 C47 . 1.401(5) ?
N14 C38 . 1.351(5) ?
N14 C42 . 1.389(5) ?
N14 C39 . 1.461(5) ?
N15 C49 . 1.319(5) ?
N15 C58 . 1.394(5) ?
N16 C49 . 1.346(5) ?
N16 C53 . 1.391(5) ?
N16 C50 . 1.468(5) ?
C1 C2 . 1.348(8) ?
C1 C6 . 1.361(9) ?
C1 H1 . 0.9300 ?
C2 C3 . 1.380(7) ?
C2 H2 . 0.9300 ?
C3 C4 . 1.379(6) ?
C3 H3 . 0.9300 ?
C4 C5 . 1.384(6) ?
C4 C7 . 1.509(6) ?
C5 C6 . 1.417(8) ?
C5 H5 . 0.9300 ?
C6 H6 . 0.9300 ?
C7 H7A . 0.9700 ?
C7 H7B . 0.9700 ?
C8 C9 . 1.494(5) ?
C8 H8A . 0.9700 ?
C8 H8B . 0.9700 ?
C10 C11 . 1.475(6) ?
C10 H10A . 0.9700 ?
C10 H10B . 0.9700 ?
C11 C12 . 1.278(8) ?
C11 H11 . 0.9300 ?
C12 H12A . 0.9300 ?
C12 H12B . 0.9300 ?
C13 C14 . 1.388(5) ?
C13 C18 . 1.397(5) ?
C14 C15 . 1.376(6) ?
C14 H14 . 0.9300 ?
C15 C16 . 1.392(6) ?
C15 H15 . 0.9300 ?
C16 C17 . 1.381(6) ?
C16 H16 . 0.9300 ?
C17 C18 . 1.386(5) ?
C17 H17 . 0.9300 ?
C19 C20 . 1.495(5) ?
C19 H19A . 0.9700 ?
C19 H19B . 0.9700 ?
C21 C22 . 1.541(7) ?
C21 H21A . 0.9700 ?
C21 H21B . 0.9700 ?
C22 C23 . 1.192(8) ?
C22 H22 . 0.9300 ?
C24 C25 . 1.386(5) ?
C24 C29 . 1.398(5) ?
C25 C26 . 1.366(6) ?
C25 H25 . 0.9300 ?
C26 C27 . 1.400(7) ?
C26 H26 . 0.9300 ?
C27 C28 . 1.382(6) ?
C27 H27 . 0.9300 ?
C28 C29 . 1.382(6) ?
C28 H28 . 0.9300 ?
C30 C31 . 1.344(10) ?
C30 C35 . 1.352(10) ?
C30 H30 . 0.9300 ?
C31 C32 . 1.391(7) ?
C31 H31 . 0.9300 ?
C32 C33 . 1.384(6) ?
C32 H32 . 0.9300 ?
C33 C34 . 1.362(7) ?
C33 C36 . 1.516(6) ?
C34 C35 . 1.413(9) ?
C34 H34 . 0.9300 ?
C35 H35 . 0.9300 ?
C36 H36A . 0.9700 ?
C36 H36B . 0.9700 ?
C37 C38 . 1.487(5) ?
C37 H37A . 0.9700 ?
C37 H37B . 0.9700 ?
C39 C40 . 1.478(8) ?
C39 H39A . 0.9700 ?
C39 H39B . 0.9700 ?
C40 C41 . 1.243(8) ?
C40 H40 . 0.9300 ?
C41 H41A . 0.9300 ?
C41 H41B . 0.9300 ?
C42 C43 . 1.380(6) ?
C42 C47 . 1.383(6) ?
C43 C44 . 1.367(7) ?
C43 H43 . 0.9300 ?
C44 C45 . 1.388(8) ?
C44 H44 . 0.9300 ?
C45 C46 . 1.377(7) ?
C45 H45 . 0.9300 ?
C46 C47 . 1.391(6) ?
C46 H46 . 0.9300 ?
C48 C49 . 1.491(5) ?
C48 H48A . 0.9700 ?
C48 H48B . 0.9700 ?
C50 C51 . 1.487(7) ?
C50 H50A . 0.9700 ?
C50 H50B . 0.9700 ?
C51 C52 . 1.177(9) ?
C51 H51 . 0.9300 ?
C52 H52A . 0.9300 ?
C52 H52B . 0.9300 ?
C53 C54 . 1.381(6) ?
C53 C58 . 1.391(6) ?
C54 C55 . 1.363(7) ?
C54 H54 . 0.9300 ?
C55 C56 . 1.389(7) ?
C55 H55 . 0.9300 ?
C56 C57 . 1.373(6) ?
C56 H56 . 0.9300 ?
C57 C58 . 1.385(6) ?
C57 H57 . 0.9300 ?
C23 H23A . 0.9300 ?
C23 H23B . 0.9300 ?
O1 C59 . 1.232(5) ?
O2 N1 . 1.182(6) ?
O3 N1 . 1.211(6) ?
O4 N2 . 1.240(5) ?
O5 N2 . 1.231(5) ?
O6 N3 . 1.167(7) ?
O7 N3 . 1.181(5) ?
N1 C60 . 1.475(7) ?
N2 C62 . 1.430(6) ?
N3 C64 . 1.444(6) ?
C59 C60 . 1.445(7) ?
C59 C64 . 1.462(7) ?
C60 C61 . 1.359(6) ?
C61 C62 . 1.370(6) ?
C61 H61 . 0.9300 ?
C62 C63 . 1.374(6) ?
C63 C64 . 1.375(6) ?
C63 H63 . 0.9300 ?
O8 C65 . 1.232(5) ?
O9 N4 . 1.226(5) ?
O10 N4 . 1.234(5) ?
O11 N5 . 1.226(5) ?
O12 N5 . 1.233(5) ?
O13 N6 . 1.209(6) ?
O14 N6 . 1.197(6) ?
N4 C70 . 1.447(6) ?
N5 C68 . 1.450(6) ?
N6 C66 . 1.463(6) ?
C65 C66 . 1.452(6) ?
C65 C70 . 1.459(6) ?
C70 C69 . 1.362(6) ?
C69 C68 . 1.371(6) ?
C69 H69 . 0.9300 ?
C68 C67 . 1.382(6) ?
C67 C66 . 1.365(6) ?
C67 H67 . 0.9300 ?

loop_
_geom_hbond_atom_site_label_D
_geom_hbond_atom_site_label_H
_geom_hbond_atom_site_label_A
_geom_hbond_site_symmetry_A
_geom_hbond_distance_DH
_geom_hbond_distance_HA
_geom_hbond_distance_DA
_geom_hbond_angle_DHA
C3 H3 O5 1_455 0.93 2.49 3.265(6) 140
C8 H8A O10 2_656 0.97 2.60 3.532(6) 162
C8 H8B O4 1_455 0.97 2.40 3.363(6) 171
C21 H21A O8 2_656 0.97 2.39 3.277(7) 151
C21 H21B O8 . 0.97 2.38 3.110(7) 132
C37 H37A O1 2_665 0.97 2.51 3.463(5) 168
C39 H39B O1 2_665 0.97 2.40 3.357(7) 168
C39 H39B O2 2_665 0.97 2.47 3.101(8) 123
C50 H50A O7 2_665 0.97 2.51 3.472(7) 172
C50 H50B O1 . 0.97 2.28 3.109(7) 142

loop_
_geom_torsion_atom_site_label_1
_geom_torsion_atom_site_label_2
_geom_torsion_atom_site_label_3
_geom_torsion_atom_site_label_4
_geom_torsion_site_symmetry_1
_geom_torsion_site_symmetry_2
_geom_torsion_site_symmetry_3
_geom_torsion_site_symmetry_4
_geom_torsion
_geom_torsion_publ_flag
N15 Cd1 N7 C8 . . . . 43.7(5) ?
N11 Cd1 N7 C8 . . . . 143.5(2) ?
N9 Cd1 N7 C8 . . . . 27.8(2) ?
N13 Cd1 N7 C8 . . . . -118.6(2) ?
N12 Cd1 N7 C8 . . . . -51.9(2) ?
N15 Cd1 N7 C19 . . . . -73.3(5) ?
N11 Cd1 N7 C19 . . . . 26.6(2) ?
N9 Cd1 N7 C19 . . . . -89.2(2) ?
N13 Cd1 N7 C19 . . . . 124.5(2) ?
N12 Cd1 N7 C19 . . . . -168.8(2) ?
N15 Cd1 N7 C7 . . . . 166.4(4) ?
N11 Cd1 N7 C7 . . . . -93.8(2) ?
N9 Cd1 N7 C7 . . . . 150.5(2) ?
N13 Cd1 N7 C7 . . . . 4.1(2) ?
N12 Cd1 N7 C7 . . . . 70.8(2) ?
N15 Cd1 N9 C9 . . . . 164.0(3) ?
N11 Cd1 N9 C9 . . . . -83.4(3) ?
N13 Cd1 N9 C9 . . . . 46.3(3) ?
N7 Cd1 N9 C9 . . . . -19.8(2) ?
N12 Cd1 N9 C9 . . . . 93.6(3) ?
N15 Cd1 N9 C18 . . . . 3.0(3) ?
N11 Cd1 N9 C18 . . . . 115.7(3) ?
N13 Cd1 N9 C18 . . . . -114.6(3) ?
N7 Cd1 N9 C18 . . . . 179.3(3) ?
N12 Cd1 N9 C18 . . . . -67.3(3) ?
N15 Cd1 N11 C20 . . . . 155.9(3) ?
N9 Cd1 N11 C20 . . . . 52.3(3) ?
N13 Cd1 N11 C20 . . . . -99.6(3) ?
N7 Cd1 N11 C20 . . . . -9.9(3) ?
N12 Cd1 N11 C20 . . . . -115.9(4) ?
N15 Cd1 N11 C29 . . . . -31.8(4) ?
N9 Cd1 N11 C29 . . . . -135.4(4) ?
N13 Cd1 N11 C29 . . . . 72.7(4) ?
N7 Cd1 N11 C29 . . . . 162.4(4) ?
N12 Cd1 N11 C29 . . . . 56.3(6) ?
N15 Cd1 N12 C37 . . . . 141.0(2) ?
N11 Cd1 N12 C37 . . . . 47.6(5) ?
N9 Cd1 N12 C37 . . . . -121.2(2) ?
N13 Cd1 N12 C37 . . . . 30.0(2) ?
N7 Cd1 N12 C37 . . . . -53.4(2) ?
N15 Cd1 N12 C48 . . . . 25.1(2) ?
N11 Cd1 N12 C48 . . . . -68.3(5) ?
N9 Cd1 N12 C48 . . . . 122.9(2) ?
N13 Cd1 N12 C48 . . . . -85.9(2) ?
N7 Cd1 N12 C48 . . . . -169.3(2) ?
N15 Cd1 N12 C36 . . . . -95.2(3) ?
N11 Cd1 N12 C36 . . . . 171.4(4) ?
N9 Cd1 N12 C36 . . . . 2.7(2) ?
N13 Cd1 N12 C36 . . . . 153.9(3) ?
N7 Cd1 N12 C36 . . . . 70.4(3) ?
N15 Cd1 N13 C38 . . . . -85.0(3) ?
N11 Cd1 N13 C38 . . . . 163.3(3) ?
N9 Cd1 N13 C38 . . . . 31.4(4) ?
N7 Cd1 N13 C38 . . . . 90.8(3) ?
N12 Cd1 N13 C38 . . . . -21.2(3) ?
N15 Cd1 N13 C47 . . . . 106.8(4) ?
N11 Cd1 N13 C47 . . . . -4.9(4) ?
N9 Cd1 N13 C47 . . . . -136.8(3) ?
N7 Cd1 N13 C47 . . . . -77.4(4) ?
N12 Cd1 N13 C47 . . . . 170.6(4) ?
N11 Cd1 N15 C49 . . . . 153.1(3) ?
N9 Cd1 N15 C49 . . . . -96.6(3) ?
N13 Cd1 N15 C49 . . . . 50.3(3) ?
N7 Cd1 N15 C49 . . . . -111.6(5) ?
N12 Cd1 N15 C49 . . . . -11.1(3) ?
N11 Cd1 N15 C58 . . . . -27.1(4) ?
N9 Cd1 N15 C58 . . . . 83.2(4) ?
N13 Cd1 N15 C58 . . . . -129.9(3) ?
N7 Cd1 N15 C58 . . . . 68.2(6) ?
N12 Cd1 N15 C58 . . . . 168.7(4) ?
C6 C1 C2 C3 . . . . 0.3(8) ?
C1 C2 C3 C4 . . . . -1.1(7) ?
C2 C3 C4 C5 . . . . 1.7(7) ?
C2 C3 C4 C7 . . . . 179.5(4) ?
C3 C4 C5 C6 . . . . -1.5(7) ?
C7 C4 C5 C6 . . . . -179.3(4) ?
C2 C1 C6 C5 . . . . -0.2(9) ?
C4 C5 C6 C1 . . . . 0.8(8) ?
C8 N7 C7 C4 . . . . -57.4(4) ?
C19 N7 C7 C4 . . . . 67.7(4) ?
Cd1 N7 C7 C4 . . . . -177.1(3) ?
C3 C4 C7 N7 . . . . 87.4(5) ?
C5 C4 C7 N7 . . . . -94.9(5) ?
C19 N7 C8 C9 . . . . 80.2(4) ?
C7 N7 C8 C9 . . . . -153.8(3) ?
Cd1 N7 C8 C9 . . . . -32.3(3) ?
C18 N9 C9 N8 . . . . -0.8(4) ?
Cd1 N9 C9 N8 . . . . -166.9(2) ?
C18 N9 C9 C8 . . . . 175.0(3) ?
Cd1 N9 C9 C8 . . . . 8.8(4) ?
C13 N8 C9 N9 . . . . 1.5(4) ?
C10 N8 C9 N9 . . . . -177.1(3) ?
C13 N8 C9 C8 . . . . -174.3(3) ?
C10 N8 C9 C8 . . . . 7.0(6) ?
N7 C8 C9 N9 . . . . 18.9(5) ?
N7 C8 C9 N8 . . . . -165.7(3) ?
C9 N8 C10 C11 . . . . -90.1(5) ?
C13 N8 C10 C11 . . . . 91.5(5) ?
N8 C10 C11 C12 . . . . 130.7(5) ?
C9 N8 C13 C14 . . . . 177.6(4) ?
C10 N8 C13 C14 . . . . -3.7(6) ?
C9 N8 C13 C18 . . . . -1.6(4) ?
C10 N8 C13 C18 . . . . 177.1(3) ?
N8 C13 C14 C15 . . . . -179.1(4) ?
C18 C13 C14 C15 . . . . 0.0(6) ?
C13 C14 C15 C16 . . . . -0.3(6) ?
C14 C15 C16 C17 . . . . -0.2(7) ?
C15 C16 C17 C18 . . . . 1.1(6) ?
C16 C17 C18 C13 . . . . -1.4(6) ?
C16 C17 C18 N9 . . . . 177.4(4) ?
N8 C13 C18 C17 . . . . -179.8(3) ?
C14 C13 C18 C17 . . . . 0.9(6) ?
N8 C13 C18 N9 . . . . 1.2(4) ?
C14 C13 C18 N9 . . . . -178.1(3) ?
C9 N9 C18 C17 . . . . -179.2(4) ?
Cd1 N9 C18 C17 . . . . -16.8(6) ?
C9 N9 C18 C13 . . . . -0.3(4) ?
Cd1 N9 C18 C13 . . . . 162.1(3) ?
C8 N7 C19 C20 . . . . -153.8(3) ?
C7 N7 C19 C20 . . . . 80.1(4) ?
Cd1 N7 C19 C20 . . . . -39.1(3) ?
C29 N11 C20 N10 . . . . -0.3(4) ?
Cd1 N11 C20 N10 . . . . 174.3(2) ?
C29 N11 C20 C19 . . . . 175.0(3) ?
Cd1 N11 C20 C19 . . . . -10.4(5) ?
C24 N10 C20 N11 . . . . 0.8(4) ?
C21 N10 C20 N11 . . . . -177.4(4) ?
C24 N10 C20 C19 . . . . -174.4(4) ?
C21 N10 C20 C19 . . . . 7.3(6) ?
N7 C19 C20 N11 . . . . 37.6(5) ?
N7 C19 C20 N10 . . . . -147.7(3) ?
C20 N10 C21 C22 . . . . 103.4(5) ?
C24 N10 C21 C22 . . . . -74.5(5) ?
N10 C21 C22 C23 . . . . -145.9(7) ?
C20 N10 C24 C25 . . . . 179.5(4) ?
C21 N10 C24 C25 . . . . -2.2(7) ?
C20 N10 C24 C29 . . . . -0.9(4) ?
C21 N10 C24 C29 . . . . 177.4(4) ?
N10 C24 C25 C26 . . . . 178.7(4) ?
C29 C24 C25 C26 . . . . -0.9(7) ?
C24 C25 C26 C27 . . . . -0.3(8) ?
C25 C26 C27 C28 . . . . 0.5(8) ?
C26 C27 C28 C29 . . . . 0.6(8) ?
C27 C28 C29 N11 . . . . -179.8(4) ?
C27 C28 C29 C24 . . . . -1.8(7) ?
C20 N11 C29 C28 . . . . 177.9(5) ?
Cd1 N11 C29 C28 . . . . 5.1(7) ?
C20 N11 C29 C24 . . . . -0.3(4) ?
Cd1 N11 C29 C24 . . . . -173.1(3) ?
C25 C24 C29 C28 . . . . 2.0(7) ?
N10 C24 C29 C28 . . . . -177.7(4) ?
C25 C24 C29 N11 . . . . -179.6(4) ?
N10 C24 C29 N11 . . . . 0.8(4) ?
C35 C30 C31 C32 . . . . 1.1(11) ?
C30 C31 C32 C33 . . . . 1.4(9) ?
C31 C32 C33 C34 . . . . -2.2(7) ?
C31 C32 C33 C36 . . . . 176.5(4) ?
C32 C33 C34 C35 . . . . 0.7(8) ?
C36 C33 C34 C35 . . . . -178.1(5) ?
C31 C30 C35 C34 . . . . -2.7(12) ?
C33 C34 C35 C30 . . . . 1.8(11) ?
C37 N12 C36 C33 . . . . -69.1(5) ?
C48 N12 C36 C33 . . . . 56.7(5) ?
Cd1 N12 C36 C33 . . . . 171.3(3) ?
C34 C33 C36 N12 . . . . -105.4(5) ?
C32 C33 C36 N12 . . . . 75.9(5) ?
C48 N12 C37 C38 . . . . 75.2(4) ?
C36 N12 C37 C38 . . . . -158.1(3) ?
Cd1 N12 C37 C38 . . . . -35.3(3) ?
C47 N13 C38 N14 . . . . -0.3(4) ?
Cd1 N13 C38 N14 . . . . -171.6(2) ?
C47 N13 C38 C37 . . . . -179.4(4) ?
Cd1 N13 C38 C37 . . . . 9.2(5) ?
C42 N14 C38 N13 . . . . 0.7(5) ?
C39 N14 C38 N13 . . . . 176.2(4) ?
C42 N14 C38 C37 . . . . 179.9(4) ?
C39 N14 C38 C37 . . . . -4.6(6) ?
N12 C37 C38 N13 . . . . 22.1(5) ?
N12 C37 C38 N14 . . . . -157.0(4) ?
C38 N14 C39 C40 . . . . -80.3(6) ?
C42 N14 C39 C40 . . . . 94.4(5) ?
N14 C39 C40 C41 . . . . 5.7(9) ?
C38 N14 C42 C43 . . . . -179.2(5) ?
C39 N14 C42 C43 . . . . 5.2(8) ?
C38 N14 C42 C47 . . . . -0.9(5) ?
C39 N14 C42 C47 . . . . -176.5(4) ?
C47 C42 C43 C44 . . . . -1.1(8) ?
N14 C42 C43 C44 . . . . 177.0(5) ?
C42 C43 C44 C45 . . . . 0.6(9) ?
C43 C44 C45 C46 . . . . 0.5(10) ?
C44 C45 C46 C47 . . . . -0.9(8) ?
C43 C42 C47 C46 . . . . 0.7(7) ?
N14 C42 C47 C46 . . . . -177.9(4) ?
C43 C42 C47 N13 . . . . 179.3(4) ?
N14 C42 C47 N13 . . . . 0.8(5) ?
C45 C46 C47 C42 . . . . 0.4(7) ?
C45 C46 C47 N13 . . . . -177.9(5) ?
C38 N13 C47 C42 . . . . -0.3(5) ?
Cd1 N13 C47 C42 . . . . 169.0(3) ?
C38 N13 C47 C46 . . . . 178.1(5) ?
Cd1 N13 C47 C46 . . . . -12.5(7) ?
C37 N12 C48 C49 . . . . -148.0(3) ?
C36 N12 C48 C49 . . . . 84.7(4) ?
Cd1 N12 C48 C49 . . . . -35.4(3) ?
C58 N15 C49 N16 . . . . -0.5(4) ?
Cd1 N15 C49 N16 . . . . 179.4(2) ?
C58 N15 C49 C48 . . . . 173.9(3) ?
Cd1 N15 C49 C48 . . . . -6.3(5) ?
C53 N16 C49 N15 . . . . 1.5(4) ?
C50 N16 C49 N15 . . . . -180.0(4) ?
C53 N16 C49 C48 . . . . -172.8(3) ?
C50 N16 C49 C48 . . . . 5.7(6) ?
N12 C48 C49 N15 . . . . 33.1(5) ?
N12 C48 C49 N16 . . . . -153.1(3) ?
C49 N16 C50 C51 . . . . 104.0(5) ?
C53 N16 C50 C51 . . . . -77.7(6) ?
N16 C50 C51 C52 . . . . 2.6(11) ?
C49 N16 C53 C54 . . . . 176.6(4) ?
C50 N16 C53 C54 . . . . -1.9(7) ?
C49 N16 C53 C58 . . . . -1.9(4) ?
C50 N16 C53 C58 . . . . 179.6(4) ?
C58 C53 C54 C55 . . . . -1.3(7) ?
N16 C53 C54 C55 . . . . -179.6(4) ?
C53 C54 C55 C56 . . . . -0.9(7) ?
C54 C55 C56 C57 . . . . 1.3(8) ?
C55 C56 C57 C58 . . . . 0.7(7) ?
C56 C57 C58 C53 . . . . -2.9(6) ?
C56 C57 C58 N15 . . . . 177.6(4) ?
C54 C53 C58 C57 . . . . 3.3(6) ?
N16 C53 C58 C57 . . . . -178.0(4) ?
C54 C53 C58 N15 . . . . -177.1(4) ?
N16 C53 C58 N15 . . . . 1.6(4) ?
C49 N15 C58 C57 . . . . 178.8(4) ?
Cd1 N15 C58 C57 . . . . -1.0(7) ?
C49 N15 C58 C53 . . . . -0.7(4) ?
Cd1 N15 C58 C53 . . . . 179.5(3) ?
O1 C59 C60 C61 . . . . -170.5(5) ?
C64 C59 C60 C61 . . . . 10.1(6) ?
O1 C59 C60 N1 . . . . 10.2(7) ?
C64 C59 C60 N1 . . . . -169.2(4) ?
O2 N1 C60 C61 . . . . 152.5(5) ?
O3 N1 C60 C61 . . . . -26.6(7) ?
O2 N1 C60 C59 . . . . -28.1(8) ?
O3 N1 C60 C59 . . . . 152.8(5) ?
C59 C60 C61 C62 . . . . -3.2(7) ?
N1 C60 C61 C62 . . . . 176.2(4) ?
C60 C61 C62 C63 . . . . -5.7(7) ?
C60 C61 C62 N2 . . . . 172.8(4) ?
O5 N2 C62 C61 . . . . 171.5(4) ?
O4 N2 C62 C61 . . . . -9.3(6) ?
O5 N2 C62 C63 . . . . -9.9(6) ?
O4 N2 C62 C63 . . . . 169.3(4) ?
C61 C62 C63 C64 . . . . 6.2(7) ?
N2 C62 C63 C64 . . . . -172.4(4) ?
C62 C63 C64 N3 . . . . 179.0(4) ?
C62 C63 C64 C59 . . . . 2.1(7) ?
O6 N3 C64 C63 . . . . 3.6(9) ?
O7 N3 C64 C63 . . . . -175.3(5) ?
O6 N3 C64 C59 . . . . -179.4(7) ?
O7 N3 C64 C59 . . . . 1.7(8) ?
O1 C59 C64 C63 . . . . 171.0(4) ?
C60 C59 C64 C63 . . . . -9.6(6) ?
O1 C59 C64 N3 . . . . -5.8(7) ?
C60 C59 C64 N3 . . . . 173.6(4) ?
O9 N4 C70 C69 . . . . -164.1(4) ?
O10 N4 C70 C69 . . . . 15.5(6) ?
O9 N4 C70 C65 . . . . 20.5(6) ?
O10 N4 C70 C65 . . . . -159.9(4) ?
O8 C65 C70 C69 . . . . -166.8(4) ?
C66 C65 C70 C69 . . . . 9.4(6) ?
O8 C65 C70 N4 . . . . 8.3(6) ?
C66 C65 C70 N4 . . . . -175.5(4) ?
N4 C70 C69 C68 . . . . 179.5(4) ?
C65 C70 C69 C68 . . . . -5.3(6) ?
C70 C69 C68 C67 . . . . -1.3(6) ?
C70 C69 C68 N5 . . . . 175.6(4) ?
O11 N5 C68 C69 . . . . -4.9(6) ?
O12 N5 C68 C69 . . . . 175.8(4) ?
O11 N5 C68 C67 . . . . 172.0(4) ?
O12 N5 C68 C67 . . . . -7.2(6) ?
C69 C68 C67 C66 . . . . 2.7(6) ?
N5 C68 C67 C66 . . . . -174.2(4) ?
C68 C67 C66 C65 . . . . 2.5(7) ?
C68 C67 C66 N6 . . . . 178.6(4) ?
O8 C65 C66 C67 . . . . 168.2(4) ?
C70 C65 C66 C67 . . . . -8.0(6) ?
O8 C65 C66 N6 . . . . -7.7(7) ?
C70 C65 C66 N6 . . . . 176.1(4) ?
O14 N6 C66 C67 . . . . 156.6(5) ?
O13 N6 C66 C67 . . . . -25.3(7) ?
O14 N6 C66 C65 . . . . -27.1(7) ?
O13 N6 C66 C65 . . . . 150.9(6) ?
